data_7232861
loop_
_publ_author_name
'Shrestha, Rajeev'
'Khanal, Hari Datta'
'Lee, Yong Rok'

_publ_section_title
;
 One-pot construction of diverse and functionalized
 isochromenoquinolinediones by Rh(iii)-catalyzed annulation of unprotected
 arylamides with 3-diazoquinolinediones and their application for
 fluorescence sensor
;
_journal_issue 30
_journal_name_full 'RSC Advances'
_journal_page_first 17347
_journal_paper_doi 10.1039/C9RA03146D
_journal_volume 9
_journal_year 2019
_chemical_formula_moiety 'C20 H17 N O3'
_chemical_formula_sum 'C20 H17 N O3'
_chemical_formula_weight 319.35
_chemical_melting_point 501
_chemical_name_systematic 3-Isopropyl-12-methyl-6H-isochromeno[4,3-c]quinoline-6,11(12H)-dione
_space_group_crystal_system monoclinic
_space_group_IT_number 14
_space_group_name_Hall '-P 2ybc'
_space_group_name_H-M_alt 'P 1 21/c 1'
_symmetry_space_group_name_Hall '-P 2ybc'
_symmetry_space_group_name_H-M 'P 1 21/c 1'
_atom_sites_solution_hydrogens geom
_audit_creation_method SHELXL-2014/7
_audit_update_record
;
2018-11-14 deposited with the CCDC.    2019-05-28 downloaded from the CCDC.
;
_cell_angle_alpha 90
_cell_angle_beta 102.6634(19)
_cell_angle_gamma 90
_cell_formula_units_Z 4
_cell_length_a 12.9877(7)
_cell_length_b 16.1253(9)
_cell_length_c 7.4653(4)
_cell_measurement_reflns_used 8854
_cell_measurement_temperature 223(2)
_cell_measurement_theta_max 27.93
_cell_measurement_theta_min 2.53
_cell_volume 1525.43(14)
_computing_cell_refinement 'Bruker SAINT'
_computing_data_collection 'Bruker APEX2'
_computing_data_reduction 'Bruker SAINT'
_computing_molecular_graphics 'Bruker SHELXTL'
_computing_publication_material 'Bruker SHELXTL'
_computing_structure_refinement 'SHELXL-2014/7 (Sheldrick, 2014)'
_computing_structure_solution 'Bruker SHELXTL'
_diffrn_ambient_temperature 223(2)
_diffrn_measured_fraction_theta_full 0.999
_diffrn_measured_fraction_theta_max 0.998
_diffrn_measurement_device_type 'PHOTON 100 CMOS'
_diffrn_measurement_method '\f and \w scans'
_diffrn_radiation_type MoK\a
_diffrn_radiation_wavelength 0.71073
_diffrn_reflns_av_R_equivalents 0.0940
_diffrn_reflns_av_unetI/netI 0.0372
_diffrn_reflns_Laue_measured_fraction_full 0.999
_diffrn_reflns_Laue_measured_fraction_max 0.998
_diffrn_reflns_limit_h_max 17
_diffrn_reflns_limit_h_min -17
_diffrn_reflns_limit_k_max 21
_diffrn_reflns_limit_k_min -21
_diffrn_reflns_limit_l_max 9
_diffrn_reflns_limit_l_min -9
_diffrn_reflns_number 49338
_diffrn_reflns_point_group_measured_fraction_full 0.999
_diffrn_reflns_point_group_measured_fraction_max 0.998
_diffrn_reflns_theta_full 25.242
_diffrn_reflns_theta_max 28.364
_diffrn_reflns_theta_min 2.526
_exptl_absorpt_coefficient_mu 0.094
_exptl_absorpt_correction_T_max 0.7457
_exptl_absorpt_correction_T_min 0.7178
_exptl_absorpt_correction_type multi-scan
_exptl_absorpt_process_details 'Bruker SADABS'
_exptl_crystal_colour colourless
_exptl_crystal_density_diffrn 1.391
_exptl_crystal_description Block
_exptl_crystal_F_000 672
_exptl_crystal_recrystallization_method 'Re-crystallisation from solvent: hexane/EtOAc'
_exptl_crystal_size_max 0.200
_exptl_crystal_size_mid 0.160
_exptl_crystal_size_min 0.100
_refine_diff_density_max 0.429
_refine_diff_density_min -0.278
_refine_diff_density_rms 0.050
_refine_ls_extinction_method none
_refine_ls_goodness_of_fit_ref 1.020
_refine_ls_hydrogen_treatment constr
_refine_ls_matrix_type full
_refine_ls_number_parameters 220
_refine_ls_number_reflns 3798
_refine_ls_number_restraints 0
_refine_ls_restrained_S_all 1.020
_refine_ls_R_factor_all 0.0987
_refine_ls_R_factor_gt 0.0546
_refine_ls_shift/su_max 0.000
_refine_ls_shift/su_mean 0.000
_refine_ls_structure_factor_coef Fsqd
_refine_ls_weighting_details 'w=1/[\s^2^(Fo^2^)+(0.0492P)^2^+0.9852P] where P=(Fo^2^+2Fc^2^)/3'
_refine_ls_weighting_scheme calc
_refine_ls_wR_factor_gt 0.1166
_refine_ls_wR_factor_ref 0.1386
_reflns_Friedel_coverage 0.000
_reflns_number_gt 2448
_reflns_number_total 3798
_reflns_threshold_expression 'I > 2\s(I)'
_cod_data_source_file c9ra03146d2.cif
_cod_data_source_block No1
_cod_depositor_comments
;
The following automatic conversions were performed:

'_exptl_absorpt_correction_type' value 'Multi-scan' changed to
'multi-scan' according to
/home/data/users/saulius/crontab/automatic-downloads/rss-feeds/RSC/lib/dictionaries/cif_core.dic
dictionary named 'cif_core.dic' version 2.4.2 from 2011-04-26.

Automatic conversion script
Id: cif_fix_values 4973 2017-02-22 13:04:09Z antanas 
;
_cod_database_code 7232861
_shelx_shelxl_version_number 2014/7
_shelx_space_group_comment
; 
The symmetry employed for this shelxl refinement is uniquely defined 
by the following loop, which should always be used as a source of 
symmetry information in preference to the above space-group names. 
They are only intended as comments. 
;
_shelx_estimated_absorpt_t_min 0.981
_shelx_estimated_absorpt_t_max 0.991

loop_
_space_group_symop_operation_xyz
'x, y, z'
'-x, y+1/2, -z+1/2'
'-x, -y, -z'
'x, -y-1/2, z-1/2'

loop_
_atom_site_label
_atom_site_type_symbol
_atom_site_fract_x
_atom_site_fract_y
_atom_site_fract_z
_atom_site_U_iso_or_equiv
_atom_site_adp_type
_atom_site_occupancy
_atom_site_site_symmetry_order
_atom_site_calc_flag
_atom_site_refinement_flags_posn
_atom_site_refinement_flags_adp
O1 O -0.06965(9) 0.66607(7) 0.02172(16) 0.0261(3) Uani 1 1 d . .
C1 C -0.15539(14) 0.70913(11) -0.0737(2) 0.0270(4) Uani 1 1 d . .
C2 C -0.25907(14) 0.67573(11) -0.0712(2) 0.0273(4) Uani 1 1 d . .
C3 C -0.34656(16) 0.72244(13) -0.1565(3) 0.0363(5) Uani 1 1 d . .
H3 H -0.3372 0.7719 -0.2177 0.044 Uiso 1 1 calc R U
C4 C -0.44630(17) 0.69606(14) -0.1508(3) 0.0424(5) Uani 1 1 d . .
H4 H -0.5056 0.7266 -0.2103 0.051 Uiso 1 1 calc R U
C5 C -0.45876(16) 0.62426(14) -0.0572(3) 0.0434(5) Uani 1 1 d . .
H5 H -0.5270 0.6075 -0.0495 0.052 Uiso 1 1 calc R U
C6 C -0.37325(15) 0.57661(13) 0.0255(3) 0.0372(5) Uani 1 1 d . .
H6 H -0.3840 0.5276 0.0871 0.045 Uiso 1 1 calc R U
C7 C -0.27035(14) 0.60065(11) 0.0182(2) 0.0265(4) Uani 1 1 d . .
C8 C -0.17466(14) 0.55542(11) 0.1002(2) 0.0245(4) Uani 1 1 d . .
C9 C -0.17557(15) 0.47084(11) 0.1726(2) 0.0274(4) Uani 1 1 d . .
N1 N -0.07876(12) 0.43640(9) 0.2539(2) 0.0265(3) Uani 1 1 d . .
C10 C 0.01673(14) 0.47854(11) 0.2758(2) 0.0249(4) Uani 1 1 d . .
C11 C 0.11154(15) 0.44514(12) 0.3737(3) 0.0325(4) Uani 1 1 d . .
H11 H 0.1122 0.3925 0.4281 0.039 Uiso 1 1 calc R U
C12 C 0.20411(16) 0.48903(13) 0.3909(3) 0.0352(5) Uani 1 1 d . .
H12 H 0.2669 0.4656 0.4588 0.042 Uiso 1 1 calc R U
C13 C 0.20839(15) 0.56727(13) 0.3110(3) 0.0332(4) Uani 1 1 d . .
C14 C 0.11476(14) 0.59949(12) 0.2138(3) 0.0293(4) Uani 1 1 d . .
H14 H 0.1151 0.6516 0.1574 0.035 Uiso 1 1 calc R U
C15 C 0.01881(14) 0.55710(11) 0.1961(2) 0.0242(4) Uani 1 1 d . .
C16 C -0.07976(13) 0.59166(11) 0.1040(2) 0.0229(4) Uani 1 1 d . .
O2 O -0.13664(11) 0.77128(9) -0.1499(2) 0.0394(4) Uani 1 1 d . .
O3 O -0.25713(10) 0.43031(9) 0.1600(2) 0.0388(4) Uani 1 1 d . .
C17 C -0.07836(17) 0.35064(12) 0.3191(3) 0.0359(5) Uani 1 1 d . .
H17A H -0.0326 0.3173 0.2613 0.054 Uiso 1 1 calc R U
H17B H -0.1495 0.3285 0.2879 0.054 Uiso 1 1 calc R U
H17C H -0.0527 0.3494 0.4513 0.054 Uiso 1 1 calc R U
C18 C 0.30862(16) 0.61923(15) 0.3301(3) 0.0445(5) Uani 1 1 d . .
H18 H 0.3076 0.6426 0.2071 0.053 Uiso 1 1 calc R U
C19 C 0.40855(18) 0.57087(18) 0.3842(4) 0.0653(8) Uani 1 1 d . .
H19A H 0.4682 0.6069 0.3828 0.098 Uiso 1 1 calc R U
H19B H 0.4079 0.5257 0.2982 0.098 Uiso 1 1 calc R U
H19C H 0.4145 0.5486 0.5067 0.098 Uiso 1 1 calc R U
C20 C 0.30552(17) 0.69205(14) 0.4559(3) 0.0454(6) Uani 1 1 d . .
H20A H 0.3068 0.6720 0.5789 0.068 Uiso 1 1 calc R U
H20B H 0.2414 0.7236 0.4115 0.068 Uiso 1 1 calc R U
H20C H 0.3663 0.7273 0.4582 0.068 Uiso 1 1 calc R U

loop_
_atom_site_aniso_label
_atom_site_aniso_U_11
_atom_site_aniso_U_22
_atom_site_aniso_U_33
_atom_site_aniso_U_23
_atom_site_aniso_U_13
_atom_site_aniso_U_12
O1 0.0261(6) 0.0223(6) 0.0309(7) 0.0005(5) 0.0081(5) -0.0018(5)
C1 0.0309(10) 0.0263(9) 0.0242(9) -0.0011(7) 0.0066(7) 0.0005(8)
C2 0.0289(9) 0.0290(10) 0.0245(9) -0.0036(8) 0.0066(7) 0.0002(8)
C3 0.0365(11) 0.0368(11) 0.0339(10) 0.0027(9) 0.0040(9) 0.0057(9)
C4 0.0312(11) 0.0452(13) 0.0469(12) -0.0037(10) 0.0000(9) 0.0061(10)
C5 0.0242(10) 0.0438(13) 0.0613(15) -0.0105(11) 0.0074(10) -0.0039(9)
C6 0.0298(10) 0.0326(11) 0.0496(12) -0.0059(9) 0.0095(9) -0.0062(9)
C7 0.0262(9) 0.0271(9) 0.0264(9) -0.0072(7) 0.0058(7) -0.0023(7)
C8 0.0268(9) 0.0236(9) 0.0236(8) -0.0045(7) 0.0063(7) -0.0024(7)
C9 0.0318(10) 0.0256(9) 0.0258(9) -0.0036(7) 0.0083(7) -0.0040(8)
N1 0.0322(8) 0.0217(8) 0.0267(8) 0.0001(6) 0.0091(6) -0.0006(6)
C10 0.0297(9) 0.0244(9) 0.0214(8) -0.0060(7) 0.0075(7) -0.0009(7)
C11 0.0378(11) 0.0307(10) 0.0279(10) -0.0004(8) 0.0050(8) 0.0051(9)
C12 0.0297(10) 0.0408(12) 0.0326(10) -0.0048(9) 0.0010(8) 0.0078(9)
C13 0.0265(10) 0.0353(11) 0.0371(10) -0.0087(9) 0.0058(8) 0.0001(8)
C14 0.0285(9) 0.0269(10) 0.0334(10) -0.0054(8) 0.0086(8) -0.0028(8)
C15 0.0266(9) 0.0245(9) 0.0227(8) -0.0059(7) 0.0077(7) -0.0007(7)
C16 0.0276(9) 0.0196(8) 0.0226(9) -0.0041(7) 0.0081(7) -0.0019(7)
O2 0.0418(8) 0.0322(8) 0.0440(8) 0.0112(7) 0.0093(7) -0.0025(6)
O3 0.0339(8) 0.0321(8) 0.0498(9) 0.0053(6) 0.0076(6) -0.0108(6)
C17 0.0417(12) 0.0275(10) 0.0406(11) 0.0055(9) 0.0138(9) -0.0010(9)
C18 0.0270(11) 0.0522(14) 0.0534(14) -0.0049(11) 0.0067(10) -0.0031(10)
C19 0.0328(13) 0.0621(17) 0.100(2) -0.0168(16) 0.0125(13) 0.0017(12)
C20 0.0339(12) 0.0416(13) 0.0597(14) -0.0056(11) 0.0083(10) -0.0100(10)

loop_
_atom_type_symbol
_atom_type_description
_atom_type_scat_dispersion_real
_atom_type_scat_dispersion_imag
_atom_type_scat_source
C C 0.0033 0.0016 'International Tables Vol C Tables 4.2.6.8 and 6.1.1.4'
H H 0.0000 0.0000 'International Tables Vol C Tables 4.2.6.8 and 6.1.1.4'
N N 0.0061 0.0033 'International Tables Vol C Tables 4.2.6.8 and 6.1.1.4'
O O 0.0106 0.0060 'International Tables Vol C Tables 4.2.6.8 and 6.1.1.4'

loop_
_geom_angle_atom_site_label_1
_geom_angle_atom_site_label_2
_geom_angle_atom_site_label_3
_geom_angle
C16 O1 C1 122.04(14)
O2 C1 O1 116.21(17)
O2 C1 C2 126.77(18)
O1 C1 C2 117.02(16)
C3 C2 C7 121.50(18)
C3 C2 C1 117.25(17)
C7 C2 C1 121.23(17)
C4 C3 C2 119.9(2)
C4 C3 H3 120.1
C2 C3 H3 120.1
C3 C4 C5 119.5(2)
C3 C4 H4 120.3
C5 C4 H4 120.3
C6 C5 C4 121.4(2)
C6 C5 H5 119.3
C4 C5 H5 119.3
C5 C6 C7 120.6(2)
C5 C6 H6 119.7
C7 C6 H6 119.7
C6 C7 C2 117.09(17)
C6 C7 C8 125.28(18)
C2 C7 C8 117.60(16)
C16 C8 C7 118.70(16)
C16 C8 C9 118.19(16)
C7 C8 C9 123.06(16)
O3 C9 N1 120.23(17)
O3 C9 C8 122.79(17)
N1 C9 C8 116.97(15)
C9 N1 C10 123.69(15)
C9 N1 C17 117.39(16)
C10 N1 C17 118.91(16)
N1 C10 C11 122.30(17)
N1 C10 C15 119.40(16)
C11 C10 C15 118.30(17)
C12 C11 C10 120.20(18)
C12 C11 H11 119.9
C10 C11 H11 119.9
C11 C12 C13 122.57(18)
C11 C12 H12 118.7
C13 C12 H12 118.7
C14 C13 C12 116.87(18)
C14 C13 C18 118.61(19)
C12 C13 C18 124.50(18)
C13 C14 C15 122.06(18)
C13 C14 H14 119.0
C15 C14 H14 119.0
C14 C15 C10 119.99(17)
C14 C15 C16 122.68(17)
C10 C15 C16 117.30(16)
C8 C16 O1 122.97(16)
C8 C16 C15 123.77(16)
O1 C16 C15 113.26(15)
N1 C17 H17A 109.5
N1 C17 H17B 109.5
H17A C17 H17B 109.5
N1 C17 H17C 109.5
H17A C17 H17C 109.5
H17B C17 H17C 109.5
C19 C18 C20 112.23(19)
C19 C18 C13 114.3(2)
C20 C18 C13 110.23(17)
C19 C18 H18 106.5
C20 C18 H18 106.5
C13 C18 H18 106.5
C18 C19 H19A 109.5
C18 C19 H19B 109.5
H19A C19 H19B 109.5
C18 C19 H19C 109.5
H19A C19 H19C 109.5
H19B C19 H19C 109.5
C18 C20 H20A 109.5
C18 C20 H20B 109.5
H20A C20 H20B 109.5
C18 C20 H20C 109.5
H20A C20 H20C 109.5
H20B C20 H20C 109.5

loop_
_geom_bond_atom_site_label_1
_geom_bond_atom_site_label_2
_geom_bond_distance
O1 C16 1.367(2)
O1 C1 1.372(2)
C1 O2 1.203(2)
C1 C2 1.454(3)
C2 C3 1.395(3)
C2 C7 1.405(3)
C3 C4 1.373(3)
C3 H3 0.9400
C4 C5 1.380(3)
C4 H4 0.9400
C5 C6 1.380(3)
C5 H5 0.9400
C6 C7 1.404(3)
C6 H6 0.9400
C7 C8 1.455(2)
C8 C16 1.359(2)
C8 C9 1.468(2)
C9 O3 1.231(2)
C9 N1 1.387(2)
N1 C10 1.392(2)
N1 C17 1.466(2)
C10 C11 1.395(3)
C10 C15 1.402(2)
C11 C12 1.377(3)
C11 H11 0.9400
C12 C13 1.402(3)
C12 H12 0.9400
C13 C14 1.374(3)
C13 C18 1.528(3)
C14 C15 1.402(2)
C14 H14 0.9400
C15 C16 1.427(2)
C17 H17A 0.9700
C17 H17B 0.9700
C17 H17C 0.9700
C18 C19 1.492(3)
C18 C20 1.510(3)
C18 H18 0.9900
C19 H19A 0.9700
C19 H19B 0.9700
C19 H19C 0.9700
C20 H20A 0.9700
C20 H20B 0.9700
C20 H20C 0.9700

loop_
_geom_torsion_atom_site_label_1
_geom_torsion_atom_site_label_2
_geom_torsion_atom_site_label_3
_geom_torsion_atom_site_label_4
_geom_torsion
C16 O1 C1 O2 -175.52(16)
C16 O1 C1 C2 5.0(2)
O2 C1 C2 C3 -4.0(3)
O1 C1 C2 C3 175.39(16)
O2 C1 C2 C7 177.76(18)
O1 C1 C2 C7 -2.9(2)
C7 C2 C3 C4 1.4(3)
C1 C2 C3 C4 -176.87(18)
C2 C3 C4 C5 1.3(3)
C3 C4 C5 C6 -2.4(3)
C4 C5 C6 C7 0.8(3)
C5 C6 C7 C2 1.9(3)
C5 C6 C7 C8 179.94(18)
C3 C2 C7 C6 -3.0(3)
C1 C2 C7 C6 175.23(17)
C3 C2 C7 C8 178.84(17)
C1 C2 C7 C8 -3.0(2)
C6 C7 C8 C16 -171.11(18)
C2 C7 C8 C16 6.9(2)
C6 C7 C8 C9 11.5(3)
C2 C7 C8 C9 -170.47(16)
C16 C8 C9 O3 -173.29(17)
C7 C8 C9 O3 4.1(3)
C16 C8 C9 N1 5.2(2)
C7 C8 C9 N1 -177.41(15)
O3 C9 N1 C10 -179.02(16)
C8 C9 N1 C10 2.5(2)
O3 C9 N1 C17 1.2(3)
C8 C9 N1 C17 -177.28(16)
C9 N1 C10 C11 173.69(16)
C17 N1 C10 C11 -6.6(2)
C9 N1 C10 C15 -6.8(2)
C17 N1 C10 C15 172.98(16)
N1 C10 C11 C12 179.70(16)
C15 C10 C11 C12 0.2(3)
C10 C11 C12 C13 -0.8(3)
C11 C12 C13 C14 0.4(3)
C11 C12 C13 C18 178.46(19)
C12 C13 C14 C15 0.7(3)
C18 C13 C14 C15 -177.48(17)
C13 C14 C15 C10 -1.4(3)
C13 C14 C15 C16 176.57(17)
N1 C10 C15 C14 -178.66(16)
C11 C10 C15 C14 0.9(2)
N1 C10 C15 C16 3.3(2)
C11 C10 C15 C16 -177.16(16)
C7 C8 C16 O1 -5.2(3)
C9 C8 C16 O1 172.37(15)
C7 C8 C16 C15 173.66(16)
C9 C8 C16 C15 -8.8(3)
C1 O1 C16 C8 -1.0(2)
C1 O1 C16 C15 -179.98(15)
C14 C15 C16 C8 -173.41(17)
C10 C15 C16 C8 4.6(3)
C14 C15 C16 O1 5.5(2)
C10 C15 C16 O1 -176.48(14)
C14 C13 C18 C19 -161.8(2)
C12 C13 C18 C19 20.1(3)
C14 C13 C18 C20 70.7(3)
C12 C13 C18 C20 -107.4(2)
